data_4025842
loop_
_publ_author_name
'Raju Ghosh'
'Amitabha Sarkar'

_publ_section_title
;
 Bidentate P, N-P Ligand for Nickel-Catalyzed Cross-Coupling of Aryl or
 Benzyl Chlorides with ArMgX
;
_journal_name_full 'Journal of Organic Chemistry'
_journal_page_first 8283
_journal_page_last 8286
_journal_paper_doi 10.1021/jo1016458
_journal_volume 75
_journal_year 2010
_chemical_formula_sum 'C33 H27 Cl2 N Ni P2'
_chemical_formula_weight 629.11
_chemical_name_systematic
; 
 ? 
;
_space_group_IT_number 4
_symmetry_cell_setting monoclinic
_symmetry_space_group_name_Hall 'P 2yb'
_symmetry_space_group_name_H-M 'P 1 21 1'
_atom_sites_solution_hydrogens geom
_atom_sites_solution_primary direct
_atom_sites_solution_secondary difmap
_audit_creation_method SHELXL-97
_cell_angle_alpha 90.00
_cell_angle_beta 109.144(4)
_cell_angle_gamma 90.00
_cell_formula_units_Z 2
_cell_length_a 9.9428(16)
_cell_length_b 15.400(2)
_cell_length_c 9.9985(17)
_cell_measurement_temperature 298(2)
_cell_volume 1446.3(4)
_computing_cell_refinement 'Bruker Apex II'
_computing_data_collection 'Bruker Apex II'
_computing_data_reduction SAINT
_computing_molecular_graphics 'Mercury 2.3'
_computing_publication_material Shelxl-97
_computing_structure_refinement 'SHELXL-97 (Sheldrick, 2008)'
_computing_structure_solution 'SHELXS-97 (Sheldrick, 2008)'
_diffrn_ambient_temperature 298(2)
_diffrn_detector_area_resol_mean 3
_diffrn_measured_fraction_theta_full 0.999
_diffrn_measured_fraction_theta_max 0.999
_diffrn_measurement_device_type 'Bruker Apex II'
_diffrn_measurement_method 'Omega scan'
_diffrn_radiation_monochromator graphite
_diffrn_radiation_source 'fine-focus sealed tube'
_diffrn_radiation_type MoK\a
_diffrn_radiation_wavelength 0.71073
_diffrn_reflns_av_R_equivalents 0.0441
_diffrn_reflns_av_sigmaI/netI 0.0568
_diffrn_reflns_limit_h_max 11
_diffrn_reflns_limit_h_min -11
_diffrn_reflns_limit_k_max 18
_diffrn_reflns_limit_k_min -18
_diffrn_reflns_limit_l_max 11
_diffrn_reflns_limit_l_min -11
_diffrn_reflns_number 13247
_diffrn_reflns_theta_full 25.09
_diffrn_reflns_theta_max 25.09
_diffrn_reflns_theta_min 1.32
_exptl_absorpt_coefficient_mu 0.990
_exptl_absorpt_correction_type multi-scan
_exptl_absorpt_process_details sadabs
_exptl_crystal_colour orange
_exptl_crystal_density_diffrn 1.445
_exptl_crystal_density_method 'not measured'
_exptl_crystal_description plate
_exptl_crystal_F_000 648
_exptl_crystal_size_max 0.32
_exptl_crystal_size_mid 0.22
_exptl_crystal_size_min 0.08
_refine_diff_density_max 0.277
_refine_diff_density_min -0.316
_refine_diff_density_rms 0.045
_refine_ls_abs_structure_details 'Flack H D (1983), Acta Cryst. A39, 876-881'
_refine_ls_abs_structure_Flack 0.00
_refine_ls_extinction_method none
_refine_ls_goodness_of_fit_ref 1.055
_refine_ls_hydrogen_treatment constr
_refine_ls_matrix_type full
_refine_ls_number_parameters 356
_refine_ls_number_reflns 5106
_refine_ls_number_restraints 1
_refine_ls_restrained_S_all 1.055
_refine_ls_R_factor_all 0.0454
_refine_ls_R_factor_gt 0.0379
_refine_ls_shift/su_max 0.012
_refine_ls_shift/su_mean 0.000
_refine_ls_structure_factor_coef Fsqd
_refine_ls_weighting_details 'calc w=1/[\s^2^(Fo^2^)+(0.0390P)^2^+0.0000P] where P=(Fo^2^+2Fc^2^)/3'
_refine_ls_weighting_scheme calc
_refine_ls_wR_factor_gt 0.0843
_refine_ls_wR_factor_ref 0.0881
_reflns_number_gt 4528
_reflns_number_total 5106
_reflns_threshold_expression >2sigma(I)
_cod_data_source_file jo1016458_si_003.cif
_cod_data_source_block dsds
_cod_database_code 4025842

loop_
_symmetry_equiv_pos_as_xyz
'x, y, z'
'-x, y+1/2, -z'

loop_
_atom_site_label
_atom_site_type_symbol
_atom_site_fract_x
_atom_site_fract_y
_atom_site_fract_z
_atom_site_U_iso_or_equiv
_atom_site_adp_type
_atom_site_occupancy
_atom_site_symmetry_multiplicity
_atom_site_calc_flag
_atom_site_refinement_flags
_atom_site_disorder_assembly
_atom_site_disorder_group
Ni1 Ni 0.14142(6) 0.01282(4) -0.09867(6) 0.03866(15) Uani 1 1 d . . .
Cl1 Cl -0.07545(12) -0.00182(11) -0.08913(14) 0.0562(4) Uani 1 1 d . . .
Cl2 Cl 0.06612(13) 0.02430(11) -0.33054(12) 0.0549(4) Uani 1 1 d . . .
P1 P 0.19896(12) -0.00058(9) 0.12652(13) 0.0360(3) Uani 1 1 d . . .
N1 N 0.3778(4) -0.0137(2) 0.2216(4) 0.0389(9) Uani 1 1 d . . .
C1 C 0.4911(4) 0.0254(3) 0.1901(4) 0.0334(10) Uani 1 1 d . . .
P2 P 0.35609(13) 0.02806(8) -0.10345(13) 0.0376(3) Uani 1 1 d . . .
C2 C 0.4959(5) 0.0549(3) 0.0609(5) 0.0410(12) Uani 1 1 d . . .
C3 C 0.4198(6) -0.0735(3) -0.1570(6) 0.0477(14) Uani 1 1 d . . .
C4 C 0.5598(7) -0.0999(4) -0.1000(7) 0.0688(18) Uani 1 1 d . . .
H4A H 0.6233 -0.0654 -0.0317 0.083 Uiso 1 1 calc R . .
C5 C 0.6079(9) -0.1750(5) -0.1405(8) 0.081(2) Uani 1 1 d . . .
H5A H 0.7030 -0.1906 -0.1003 0.098 Uiso 1 1 calc R . .
C6 C 0.5182(11) -0.2267(5) -0.2387(11) 0.094(3) Uani 1 1 d . . .
H6A H 0.5505 -0.2785 -0.2653 0.112 Uiso 1 1 calc R . .
C7 C 0.3785(11) -0.2021(5) -0.2990(12) 0.115(3) Uani 1 1 d . . .
H7A H 0.3165 -0.2371 -0.3677 0.138 Uiso 1 1 calc R . .
C8 C 0.3282(8) -0.1249(4) -0.2584(9) 0.085(2) Uani 1 1 d . . .
H8A H 0.2335 -0.1087 -0.2999 0.102 Uiso 1 1 calc R . .
C9 C 0.3829(5) 0.1126(3) -0.2188(6) 0.0420(12) Uani 1 1 d . . .
C10 C 0.4374(6) 0.0957(3) -0.3242(6) 0.0515(13) Uani 1 1 d . . .
H10A H 0.4526 0.0383 -0.3445 0.062 Uiso 1 1 calc R . .
C11 C 0.4711(7) 0.1617(4) -0.4024(6) 0.0635(16) Uani 1 1 d . . .
H11A H 0.5092 0.1487 -0.4734 0.076 Uiso 1 1 calc R . .
C12 C 0.4471(7) 0.2466(4) -0.3733(7) 0.0633(16) Uani 1 1 d . . .
H12A H 0.4671 0.2914 -0.4263 0.076 Uiso 1 1 calc R . .
C13 C 0.3941(7) 0.2650(4) -0.2666(8) 0.0698(19) Uani 1 1 d . . .
H13A H 0.3819 0.3226 -0.2447 0.084 Uiso 1 1 calc R . .
C14 C 0.3582(6) 0.1987(3) -0.1907(7) 0.0573(15) Uani 1 1 d . . .
H14A H 0.3179 0.2117 -0.1213 0.069 Uiso 1 1 calc R . .
C15 C 0.6238(6) 0.0914(4) 0.0609(6) 0.0579(15) Uani 1 1 d . . .
H15A H 0.6302 0.1141 -0.0230 0.070 Uiso 1 1 calc R . .
C16 C 0.7433(6) 0.0951(4) 0.1834(6) 0.0617(16) Uani 1 1 d . . .
H16A H 0.8264 0.1213 0.1798 0.074 Uiso 1 1 calc R . .
C17 C 0.7396(6) 0.0611(4) 0.3064(6) 0.0555(14) Uani 1 1 d . . .
H17A H 0.8204 0.0613 0.3865 0.067 Uiso 1 1 calc R . .
C18 C 0.6117(5) 0.0254(4) 0.3114(5) 0.0385(11) Uani 1 1 d . . .
C19 C 0.5718(5) -0.0169(3) 0.4238(5) 0.0452(12) Uani 1 1 d . . .
C20 C 0.4311(5) -0.0365(3) 0.3651(5) 0.0403(11) Uani 1 1 d . . .
H20A H 0.3768 -0.0620 0.4145 0.048 Uiso 1 1 calc R . .
C21 C 0.6731(6) -0.0368(4) 0.5672(6) 0.0646(17) Uani 1 1 d . . .
H21A H 0.7007 0.0162 0.6196 0.097 Uiso 1 1 calc R . .
H21B H 0.7559 -0.0649 0.5583 0.097 Uiso 1 1 calc R . .
H21C H 0.6280 -0.0745 0.6161 0.097 Uiso 1 1 calc R . .
C22 C 0.1454(5) 0.0942(3) 0.2037(6) 0.0422(13) Uani 1 1 d . . .
C23 C 0.1014(6) 0.1681(3) 0.1196(6) 0.0490(13) Uani 1 1 d . . .
H23A H 0.0961 0.1666 0.0250 0.059 Uiso 1 1 calc R . .
C24 C 0.0651(7) 0.2444(4) 0.1760(8) 0.0633(17) Uani 1 1 d . . .
H24A H 0.0371 0.2935 0.1195 0.076 Uiso 1 1 calc R . .
C25 C 0.0712(7) 0.2463(4) 0.3165(8) 0.0648(17) Uani 1 1 d . . .
H25A H 0.0476 0.2967 0.3550 0.078 Uiso 1 1 calc R . .
C26 C 0.1125(6) 0.1729(4) 0.3987(7) 0.0639(17) Uani 1 1 d . . .
H26A H 0.1145 0.1738 0.4923 0.077 Uiso 1 1 calc R . .
C27 C 0.1507(6) 0.0986(4) 0.3445(6) 0.0533(15) Uani 1 1 d . . .
H27A H 0.1806 0.0504 0.4027 0.064 Uiso 1 1 calc R . .
C28 C 0.1315(5) -0.0979(3) 0.1863(5) 0.0411(12) Uani 1 1 d . . .
C29 C 0.0236(7) -0.0965(4) 0.2439(7) 0.0678(17) Uani 1 1 d . . .
H29A H -0.0216 -0.0446 0.2507 0.081 Uiso 1 1 calc R . .
C30 C -0.0168(9) -0.1729(6) 0.2915(9) 0.098(3) Uani 1 1 d . . .
H30A H -0.0868 -0.1714 0.3344 0.118 Uiso 1 1 calc R . .
C31 C 0.0424(11) -0.2498(6) 0.2777(9) 0.100(3) Uani 1 1 d . . .
H31A H 0.0124 -0.3007 0.3092 0.120 Uiso 1 1 calc R . .
C32 C 0.1465(9) -0.2521(4) 0.2173(8) 0.081(2) Uani 1 1 d . . .
H32A H 0.1871 -0.3050 0.2070 0.097 Uiso 1 1 calc R . .
C33 C 0.1929(7) -0.1768(4) 0.1710(7) 0.0584(15) Uani 1 1 d . . .
H33A H 0.2644 -0.1789 0.1300 0.070 Uiso 1 1 calc R . .

loop_
_atom_site_aniso_label
_atom_site_aniso_U_11
_atom_site_aniso_U_22
_atom_site_aniso_U_33
_atom_site_aniso_U_23
_atom_site_aniso_U_13
_atom_site_aniso_U_12
Ni1 0.0328(3) 0.0459(3) 0.0318(3) -0.0009(3) 0.0030(2) -0.0026(3)
Cl1 0.0323(6) 0.0810(11) 0.0483(7) 0.0014(8) 0.0038(5) -0.0074(7)
Cl2 0.0490(7) 0.0744(10) 0.0331(6) 0.0020(7) 0.0023(5) -0.0034(8)
P1 0.0310(6) 0.0393(7) 0.0342(6) 0.0001(6) 0.0059(5) -0.0025(6)
N1 0.033(2) 0.041(2) 0.038(2) 0.0023(18) 0.0055(17) 0.0014(17)
C1 0.033(2) 0.033(3) 0.031(2) 0.003(2) 0.0068(18) 0.005(2)
P2 0.0356(6) 0.0410(8) 0.0330(6) 0.0002(6) 0.0071(5) -0.0009(6)
C2 0.038(3) 0.045(3) 0.038(3) 0.005(2) 0.009(2) 0.001(2)
C3 0.059(4) 0.038(3) 0.052(3) 0.006(2) 0.025(3) 0.001(2)
C4 0.072(4) 0.067(4) 0.067(4) 0.005(3) 0.022(4) 0.021(3)
C5 0.087(6) 0.074(5) 0.087(6) 0.011(4) 0.035(5) 0.038(4)
C6 0.132(8) 0.048(4) 0.121(8) 0.015(4) 0.070(6) 0.023(5)
C7 0.111(8) 0.066(5) 0.159(10) -0.043(5) 0.031(7) -0.010(5)
C8 0.072(5) 0.056(4) 0.124(7) -0.031(4) 0.027(5) -0.006(3)
C9 0.037(3) 0.042(3) 0.042(3) 0.000(2) 0.005(2) -0.002(2)
C10 0.072(4) 0.044(3) 0.041(3) 0.003(2) 0.022(3) -0.001(3)
C11 0.084(5) 0.057(4) 0.058(4) 0.004(3) 0.036(3) -0.005(3)
C12 0.071(4) 0.049(3) 0.069(4) 0.008(3) 0.021(3) -0.013(3)
C13 0.079(5) 0.038(3) 0.086(5) 0.003(3) 0.018(4) -0.006(3)
C14 0.061(4) 0.044(3) 0.073(4) -0.004(3) 0.030(3) 0.006(3)
C15 0.043(3) 0.074(4) 0.051(4) 0.007(3) 0.007(3) -0.013(3)
C16 0.046(3) 0.082(4) 0.052(4) 0.008(3) 0.010(3) -0.011(3)
C17 0.038(3) 0.069(4) 0.052(4) -0.003(3) 0.004(3) 0.004(3)
C18 0.033(2) 0.041(3) 0.036(3) -0.006(2) 0.0034(19) 0.002(2)
C19 0.039(3) 0.049(3) 0.040(3) -0.005(2) 0.004(2) 0.006(2)
C20 0.038(3) 0.047(3) 0.030(3) 0.000(2) 0.004(2) 0.003(2)
C21 0.049(3) 0.085(5) 0.047(3) 0.008(3) -0.001(3) 0.007(3)
C22 0.033(3) 0.038(3) 0.048(3) 0.000(2) 0.004(2) -0.005(2)
C23 0.051(3) 0.046(3) 0.050(3) 0.003(3) 0.016(3) -0.003(2)
C24 0.059(4) 0.040(3) 0.081(5) 0.004(3) 0.010(3) -0.001(3)
C25 0.057(4) 0.056(4) 0.076(5) -0.019(3) 0.014(3) 0.000(3)
C26 0.060(4) 0.070(4) 0.055(4) -0.007(3) 0.009(3) 0.008(3)
C27 0.060(4) 0.054(4) 0.041(3) 0.000(3) 0.009(3) 0.007(3)
C28 0.036(3) 0.047(3) 0.036(3) 0.006(2) 0.006(2) -0.010(2)
C29 0.060(4) 0.068(4) 0.080(4) 0.006(3) 0.030(3) -0.018(3)
C30 0.090(6) 0.100(6) 0.115(7) 0.022(5) 0.046(5) -0.032(5)
C31 0.121(8) 0.076(5) 0.089(6) 0.024(5) 0.016(6) -0.046(5)
C32 0.096(6) 0.042(3) 0.083(5) 0.004(3) 0.000(4) -0.011(4)
C33 0.061(4) 0.048(3) 0.061(4) -0.002(3) 0.012(3) -0.007(3)

loop_
_atom_type_symbol
_atom_type_description
_atom_type_scat_dispersion_real
_atom_type_scat_dispersion_imag
_atom_type_scat_source
C C 0.0033 0.0016 'International Tables Vol C Tables 4.2.6.8 and 6.1.1.4'
H H 0.0000 0.0000 'International Tables Vol C Tables 4.2.6.8 and 6.1.1.4'
Cl Cl 0.1484 0.1585 'International Tables Vol C Tables 4.2.6.8 and 6.1.1.4'
N N 0.0061 0.0033 'International Tables Vol C Tables 4.2.6.8 and 6.1.1.4'
Ni Ni 0.3393 1.1124 'International Tables Vol C Tables 4.2.6.8 and 6.1.1.4'
P P 0.1023 0.0942 'International Tables Vol C Tables 4.2.6.8 and 6.1.1.4'

loop_
_geom_angle_atom_site_label_1
_geom_angle_atom_site_label_2
_geom_angle_atom_site_label_3
_geom_angle
_geom_angle_site_symmetry_1
_geom_angle_site_symmetry_3
_geom_angle_publ_flag
P1 Ni1 P2 96.22(5) . . ?
P1 Ni1 Cl2 175.75(6) . . ?
P2 Ni1 Cl2 88.01(5) . . ?
P1 Ni1 Cl1 82.67(5) . . ?
P2 Ni1 Cl1 178.80(6) . . ?
Cl2 Ni1 Cl1 93.11(5) . . ?
N1 P1 C22 104.7(2) . . ?
N1 P1 C28 98.4(2) . . ?
C22 P1 C28 109.4(2) . . ?
N1 P1 Ni1 117.40(15) . . ?
C22 P1 Ni1 110.81(18) . . ?
C28 P1 Ni1 115.07(17) . . ?
C1 N1 C20 106.0(4) . . ?
C1 N1 P1 125.6(3) . . ?
C20 N1 P1 124.5(3) . . ?
C2 C1 C18 121.8(4) . . ?
C2 C1 N1 128.8(4) . . ?
C18 C1 N1 109.2(4) . . ?
C9 P2 C2 100.6(2) . . ?
C9 P2 C3 106.8(2) . . ?
C2 P2 C3 102.9(3) . . ?
C9 P2 Ni1 116.30(17) . . ?
C2 P2 Ni1 118.17(17) . . ?
C3 P2 Ni1 110.62(19) . . ?
C1 C2 C15 116.4(5) . . ?
C1 C2 P2 121.2(4) . . ?
C15 C2 P2 121.4(4) . . ?
C8 C3 C4 118.0(6) . . ?
C8 C3 P2 120.0(5) . . ?
C4 C3 P2 122.0(5) . . ?
C5 C4 C3 122.2(7) . . ?
C5 C4 H4A 118.9 . . ?
C3 C4 H4A 118.9 . . ?
C6 C5 C4 120.3(7) . . ?
C6 C5 H5A 119.8 . . ?
C4 C5 H5A 119.8 . . ?
C5 C6 C7 119.2(7) . . ?
C5 C6 H6A 120.4 . . ?
C7 C6 H6A 120.4 . . ?
C6 C7 C8 120.8(8) . . ?
C6 C7 H7A 119.6 . . ?
C8 C7 H7A 119.6 . . ?
C3 C8 C7 119.4(7) . . ?
C3 C8 H8A 120.3 . . ?
C7 C8 H8A 120.3 . . ?
C10 C9 C14 118.6(5) . . ?
C10 C9 P2 122.3(4) . . ?
C14 C9 P2 118.8(4) . . ?
C9 C10 C11 121.9(5) . . ?
C9 C10 H10A 119.1 . . ?
C11 C10 H10A 119.1 . . ?
C12 C11 C10 119.1(5) . . ?
C12 C11 H11A 120.5 . . ?
C10 C11 H11A 120.5 . . ?
C13 C12 C11 120.0(6) . . ?
C13 C12 H12A 120.0 . . ?
C11 C12 H12A 120.0 . . ?
C12 C13 C14 120.6(6) . . ?
C12 C13 H13A 119.7 . . ?
C14 C13 H13A 119.7 . . ?
C13 C14 C9 119.7(6) . . ?
C13 C14 H14A 120.1 . . ?
C9 C14 H14A 120.1 . . ?
C2 C15 C16 122.1(5) . . ?
C2 C15 H15A 119.0 . . ?
C16 C15 H15A 119.0 . . ?
C17 C16 C15 120.8(5) . . ?
C17 C16 H16A 119.6 . . ?
C15 C16 H16A 119.6 . . ?
C16 C17 C18 118.8(5) . . ?
C16 C17 H17A 120.6 . . ?
C18 C17 H17A 120.6 . . ?
C1 C18 C17 119.9(4) . . ?
C1 C18 C19 107.2(4) . . ?
C17 C18 C19 132.9(4) . . ?
C20 C19 C18 105.5(4) . . ?
C20 C19 C21 130.1(5) . . ?
C18 C19 C21 124.3(4) . . ?
C19 C20 N1 112.1(4) . . ?
C19 C20 H20A 124.0 . . ?
N1 C20 H20A 124.0 . . ?
C19 C21 H21A 109.5 . . ?
C19 C21 H21B 109.5 . . ?
H21A C21 H21B 109.5 . . ?
C19 C21 H21C 109.5 . . ?
H21A C21 H21C 109.5 . . ?
H21B C21 H21C 109.5 . . ?
C27 C22 C23 118.0(5) . . ?
C27 C22 P1 123.4(4) . . ?
C23 C22 P1 118.6(4) . . ?
C22 C23 C24 120.8(6) . . ?
C22 C23 H23A 119.6 . . ?
C24 C23 H23A 119.6 . . ?
C25 C24 C23 119.6(5) . . ?
C25 C24 H24A 120.2 . . ?
C23 C24 H24A 120.2 . . ?
C26 C25 C24 119.5(6) . . ?
C26 C25 H25A 120.2 . . ?
C24 C25 H25A 120.2 . . ?
C27 C26 C25 121.0(6) . . ?
C27 C26 H26A 119.5 . . ?
C25 C26 H26A 119.5 . . ?
C26 C27 C22 121.0(6) . . ?
C26 C27 H27A 119.5 . . ?
C22 C27 H27A 119.5 . . ?
C29 C28 C33 119.4(5) . . ?
C29 C28 P1 123.1(4) . . ?
C33 C28 P1 117.5(4) . . ?
C28 C29 C30 119.2(7) . . ?
C28 C29 H29A 120.4 . . ?
C30 C29 H29A 120.4 . . ?
C31 C30 C29 121.8(7) . . ?
C31 C30 H30A 119.1 . . ?
C29 C30 H30A 119.1 . . ?
C30 C31 C32 119.3(7) . . ?
C30 C31 H31A 120.3 . . ?
C32 C31 H31A 120.3 . . ?
C31 C32 C33 120.9(7) . . ?
C31 C32 H32A 119.5 . . ?
C33 C32 H32A 119.5 . . ?
C32 C33 C28 119.3(6) . . ?
C32 C33 H33A 120.4 . . ?
C28 C33 H33A 120.4 . . ?

loop_
_geom_bond_atom_site_label_1
_geom_bond_atom_site_label_2
_geom_bond_distance
_geom_bond_site_symmetry_2
_geom_bond_publ_flag
Ni1 P1 2.1435(14) . ?
Ni1 P2 2.1634(14) . ?
Ni1 Cl2 2.1973(13) . ?
Ni1 Cl1 2.2010(14) . ?
P1 N1 1.732(4) . ?
P1 C22 1.811(5) . ?
P1 C28 1.821(5) . ?
N1 C1 1.401(6) . ?
N1 C20 1.402(6) . ?
C1 C2 1.385(6) . ?
C1 C18 1.398(6) . ?
P2 C9 1.816(5) . ?
P2 C2 1.818(5) . ?
P2 C3 1.832(5) . ?
C2 C15 1.391(7) . ?
C3 C8 1.371(9) . ?
C3 C4 1.381(8) . ?
C4 C5 1.362(10) . ?
C4 H4A 0.9300 . ?
C5 C6 1.349(11) . ?
C5 H5A 0.9300 . ?
C6 C7 1.374(12) . ?
C6 H6A 0.9300 . ?
C7 C8 1.400(10) . ?
C7 H7A 0.9300 . ?
C8 H8A 0.9300 . ?
C9 C10 1.358(7) . ?
C9 C14 1.395(7) . ?
C10 C11 1.388(7) . ?
C10 H10A 0.9300 . ?
C11 C12 1.377(8) . ?
C11 H11A 0.9300 . ?
C12 C13 1.366(9) . ?
C12 H12A 0.9300 . ?
C13 C14 1.387(9) . ?
C13 H13A 0.9300 . ?
C14 H14A 0.9300 . ?
C15 C16 1.400(8) . ?
C15 H15A 0.9300 . ?
C16 C17 1.349(8) . ?
C16 H16A 0.9300 . ?
C17 C18 1.401(7) . ?
C17 H17A 0.9300 . ?
C18 C19 1.462(7) . ?
C19 C20 1.361(7) . ?
C19 C21 1.489(7) . ?
C20 H20A 0.9300 . ?
C21 H21A 0.9600 . ?
C21 H21B 0.9600 . ?
C21 H21C 0.9600 . ?
C22 C27 1.394(8) . ?
C22 C23 1.396(7) . ?
C23 C24 1.401(8) . ?
C23 H23A 0.9300 . ?
C24 C25 1.386(10) . ?
C24 H24A 0.9300 . ?
C25 C26 1.379(9) . ?
C25 H25A 0.9300 . ?
C26 C27 1.372(8) . ?
C26 H26A 0.9300 . ?
C27 H27A 0.9300 . ?
C28 C29 1.375(8) . ?
C28 C33 1.391(8) . ?
C29 C30 1.378(10) . ?
C29 H29A 0.9300 . ?
C30 C31 1.350(12) . ?
C30 H30A 0.9300 . ?
C31 C32 1.359(12) . ?
C31 H31A 0.9300 . ?
C32 C33 1.382(9) . ?
C32 H32A 0.9300 . ?
C33 H33A 0.9300 . ?

loop_
_geom_torsion_atom_site_label_1
_geom_torsion_atom_site_label_2
_geom_torsion_atom_site_label_3
_geom_torsion_atom_site_label_4
_geom_torsion
_geom_torsion_site_symmetry_1
_geom_torsion_site_symmetry_2
_geom_torsion_site_symmetry_3
_geom_torsion_site_symmetry_4
_geom_torsion_publ_flag
P2 Ni1 P1 N1 -10.40(16) . . . . ?
Cl2 Ni1 P1 N1 163.1(10) . . . . ?
Cl1 Ni1 P1 N1 170.04(17) . . . . ?
P2 Ni1 P1 C22 109.72(18) . . . . ?
Cl2 Ni1 P1 C22 -76.8(11) . . . . ?
Cl1 Ni1 P1 C22 -69.83(18) . . . . ?
P2 Ni1 P1 C28 -125.5(2) . . . . ?
Cl2 Ni1 P1 C28 48.0(11) . . . . ?
Cl1 Ni1 P1 C28 55.0(2) . . . . ?
C22 P1 N1 C1 -88.0(4) . . . . ?
C28 P1 N1 C1 159.3(4) . . . . ?
Ni1 P1 N1 C1 35.3(4) . . . . ?
C22 P1 N1 C20 66.9(4) . . . . ?
C28 P1 N1 C20 -45.8(4) . . . . ?
Ni1 P1 N1 C20 -169.8(3) . . . . ?
C20 N1 C1 C2 176.0(5) . . . . ?
P1 N1 C1 C2 -25.3(7) . . . . ?
C20 N1 C1 C18 0.8(5) . . . . ?
P1 N1 C1 C18 159.5(4) . . . . ?
P1 Ni1 P2 C9 -136.3(2) . . . . ?
Cl2 Ni1 P2 C9 44.2(2) . . . . ?
Cl1 Ni1 P2 C9 -115(4) . . . . ?
P1 Ni1 P2 C2 -16.50(19) . . . . ?
Cl2 Ni1 P2 C2 163.98(19) . . . . ?
Cl1 Ni1 P2 C2 5(4) . . . . ?
P1 Ni1 P2 C3 101.7(2) . . . . ?
Cl2 Ni1 P2 C3 -77.9(2) . . . . ?
Cl1 Ni1 P2 C3 123(4) . . . . ?
C18 C1 C2 C15 -5.4(7) . . . . ?
N1 C1 C2 C15 179.9(5) . . . . ?
C18 C1 C2 P2 163.0(4) . . . . ?
N1 C1 C2 P2 -11.7(7) . . . . ?
C9 P2 C2 C1 160.0(4) . . . . ?
C3 P2 C2 C1 -89.9(4) . . . . ?
Ni1 P2 C2 C1 32.3(5) . . . . ?
C9 P2 C2 C15 -32.3(5) . . . . ?
C3 P2 C2 C15 77.9(5) . . . . ?
Ni1 P2 C2 C15 -159.9(4) . . . . ?
C9 P2 C3 C8 -90.0(5) . . . . ?
C2 P2 C3 C8 164.6(5) . . . . ?
Ni1 P2 C3 C8 37.5(6) . . . . ?
C9 P2 C3 C4 88.8(6) . . . . ?
C2 P2 C3 C4 -16.6(5) . . . . ?
Ni1 P2 C3 C4 -143.8(5) . . . . ?
C8 C3 C4 C5 -0.6(10) . . . . ?
P2 C3 C4 C5 -179.4(5) . . . . ?
C3 C4 C5 C6 -0.4(11) . . . . ?
C4 C5 C6 C7 1.1(13) . . . . ?
C5 C6 C7 C8 -0.9(15) . . . . ?
C4 C3 C8 C7 0.8(11) . . . . ?
P2 C3 C8 C7 179.6(7) . . . . ?
C6 C7 C8 C3 -0.1(14) . . . . ?
C2 P2 C9 C10 108.6(5) . . . . ?
C3 P2 C9 C10 1.6(6) . . . . ?
Ni1 P2 C9 C10 -122.5(4) . . . . ?
C2 P2 C9 C14 -65.7(5) . . . . ?
C3 P2 C9 C14 -172.8(4) . . . . ?
Ni1 P2 C9 C14 63.2(5) . . . . ?
C14 C9 C10 C11 1.1(9) . . . . ?
P2 C9 C10 C11 -173.3(5) . . . . ?
C9 C10 C11 C12 -0.7(9) . . . . ?
C10 C11 C12 C13 1.5(10) . . . . ?
C11 C12 C13 C14 -2.7(10) . . . . ?
C12 C13 C14 C9 3.1(10) . . . . ?
C10 C9 C14 C13 -2.2(9) . . . . ?
P2 C9 C14 C13 172.3(5) . . . . ?
C1 C2 C15 C16 2.5(8) . . . . ?
P2 C2 C15 C16 -165.8(5) . . . . ?
C2 C15 C16 C17 1.6(10) . . . . ?
C15 C16 C17 C18 -2.9(9) . . . . ?
C2 C1 C18 C17 4.2(8) . . . . ?
N1 C1 C18 C17 179.9(4) . . . . ?
C2 C1 C18 C19 -174.9(4) . . . . ?
N1 C1 C18 C19 0.7(5) . . . . ?
C16 C17 C18 C1 0.1(8) . . . . ?
C16 C17 C18 C19 178.9(6) . . . . ?
C1 C18 C19 C20 -2.0(6) . . . . ?
C17 C18 C19 C20 179.0(6) . . . . ?
C1 C18 C19 C21 174.7(5) . . . . ?
C17 C18 C19 C21 -4.3(9) . . . . ?
C18 C19 C20 N1 2.6(6) . . . . ?
C21 C19 C20 N1 -173.8(5) . . . . ?
C1 N1 C20 C19 -2.2(5) . . . . ?
P1 N1 C20 C19 -161.2(4) . . . . ?
N1 P1 C22 C27 -61.9(5) . . . . ?
C28 P1 C22 C27 42.7(5) . . . . ?
Ni1 P1 C22 C27 170.6(4) . . . . ?
N1 P1 C22 C23 115.6(4) . . . . ?
C28 P1 C22 C23 -139.8(4) . . . . ?
Ni1 P1 C22 C23 -11.9(4) . . . . ?
C27 C22 C23 C24 0.6(8) . . . . ?
P1 C22 C23 C24 -177.1(4) . . . . ?
C22 C23 C24 C25 -0.8(9) . . . . ?
C23 C24 C25 C26 -0.2(9) . . . . ?
C24 C25 C26 C27 1.5(10) . . . . ?
C25 C26 C27 C22 -1.7(10) . . . . ?
C23 C22 C27 C26 0.6(8) . . . . ?
P1 C22 C27 C26 178.2(5) . . . . ?
N1 P1 C28 C29 126.6(5) . . . . ?
C22 P1 C28 C29 17.8(6) . . . . ?
Ni1 P1 C28 C29 -107.7(5) . . . . ?
N1 P1 C28 C33 -53.8(5) . . . . ?
C22 P1 C28 C33 -162.7(4) . . . . ?
Ni1 P1 C28 C33 71.8(5) . . . . ?
C33 C28 C29 C30 3.1(10) . . . . ?
P1 C28 C29 C30 -177.4(5) . . . . ?
C28 C29 C30 C31 -2.9(12) . . . . ?
C29 C30 C31 C32 1.1(13) . . . . ?
C30 C31 C32 C33 0.5(13) . . . . ?
C31 C32 C33 C28 -0.2(11) . . . . ?
C29 C28 C33 C32 -1.6(9) . . . . ?
P1 C28 C33 C32 178.9(5) . . . . ?
